data_4517803
loop_
_publ_author_name
'Morad, Viktoriia'
'Yakunin, Sergii'
'Kovalenko, Maksym V.'

_publ_section_title
;
 Supramolecular Approach for Fine-Tuning of the Bright Luminescence from
 Zero-Dimensional Antimony(III) Halides
;
_journal_name_full 'ACS Materials Letters'
_journal_page_first 845
_journal_page_last 852
_journal_paper_doi 10.1021/acsmaterialslett.0c00174
_journal_year 2020
_chemical_formula_moiety 'C30 H62 Ba2 Br6 N2 O14 Sb, C1.5 H3.5 Br4 N0.5 O0.5 Sb'
_chemical_formula_sum 'C31.5 H65.5 Ba2 Br10 N2.5 O14.5 Sb2'
_chemical_formula_weight 2028.64
_space_group_crystal_system triclinic
_space_group_IT_number 2
_space_group_name_Hall '-P 1'
_space_group_name_H-M_alt 'P -1'
_atom_sites_solution_hydrogens geom
_atom_sites_solution_primary dual
_audit_creation_date 2020-05-28
_audit_creation_method
;
Olex2 1.3
(compiled 2020.02.04 svn.rd84adfe8 for OlexSys, GUI svn.r6032)
;
_cell_angle_alpha 80.825(2)
_cell_angle_beta 86.605(2)
_cell_angle_gamma 89.767(2)
_cell_formula_units_Z 2
_cell_length_a 8.9339(2)
_cell_length_b 13.8500(4)
_cell_length_c 24.0142(7)
_cell_measurement_reflns_used 13223
_cell_measurement_temperature 200.01(12)
_cell_measurement_theta_max 31.2220
_cell_measurement_theta_min 2.0830
_cell_volume 2928.18(14)
_computing_cell_refinement 'CrysAlisPro 1.171.40.67a (Rigaku OD, 2019)'
_computing_data_collection 'CrysAlisPro 1.171.40.67a (Rigaku OD, 2019)'
_computing_data_reduction 'CrysAlisPro 1.171.40.67a (Rigaku OD, 2019)'
_computing_molecular_graphics OLEX2
_computing_publication_material OLEX2
_computing_structure_refinement 'SHELXL-97 (Sheldrick, 2008)'
_computing_structure_solution 'SHELXS-97 (Sheldrick, 2008)'
_diffrn_ambient_environment N~2~
_diffrn_ambient_temperature 200.01(12)
_diffrn_detector 'CCD plate'
_diffrn_detector_area_resol_mean 16.0839
_diffrn_detector_type Sapphire3
_diffrn_measured_fraction_theta_full 1.000
_diffrn_measured_fraction_theta_max 1.000
_diffrn_measurement_details
;
List of Runs (angles in degrees, time in seconds):

  # Type    Start    End  Width  t~exp~   \w     \q     \k     \f   Frames
--------------------------------------------------------------------------
  1  \w    -70.00  -8.00   1.00  100.00    --  -24.99   0.00 150.00   62
  2  \w    -28.00  46.00   1.00  100.00    --  -24.99  38.00-180.00   74
  3  \w      0.00  94.00   1.00  100.00    --   25.46  77.00 150.00   94
  4  \w     -3.00  95.00   1.00  100.00    --   25.46  77.00 -90.00   98
  5  \w    -22.00  66.00   1.00  100.00    --   25.46 -99.00-120.00   88
  6  \w      7.00  83.00   1.00  100.00    --   25.46  57.00  90.00   76
  7  \w      4.00  79.00   1.00  100.00    --   25.46-123.00 127.00   75
  8  \w    -43.00  41.00   1.00  100.00    --   25.46 -77.00 -60.00   84
  9  \w    -24.00  66.00   1.00  100.00    --   25.46 -99.00  30.00   90
 10  \w      7.00  86.00   1.00  100.00    --   25.46  57.00  30.00   79
;
_diffrn_measurement_device 'four-circle diffractometer'
_diffrn_measurement_device_type 'Xcalibur, Sapphire3'
_diffrn_measurement_method '\w scans'
_diffrn_orient_matrix_type 'CrysAlisPro convention (1999,Acta A55,543-557)'
_diffrn_orient_matrix_UB_11 -0.0140735000
_diffrn_orient_matrix_UB_12 0.0021946000
_diffrn_orient_matrix_UB_13 0.0291508000
_diffrn_orient_matrix_UB_21 -0.0623169000
_diffrn_orient_matrix_UB_22 0.0308221000
_diffrn_orient_matrix_UB_23 -0.0064041000
_diffrn_orient_matrix_UB_31 -0.0473740000
_diffrn_orient_matrix_UB_32 -0.0416711000
_diffrn_orient_matrix_UB_33 0.0027498000
_diffrn_radiation_monochromator graphite
_diffrn_radiation_probe x-ray
_diffrn_radiation_type 'Mo K\a'
_diffrn_radiation_wavelength 0.71073
_diffrn_radiation_xray_symbol K-L~3~
_diffrn_reflns_av_R_equivalents 0.0680
_diffrn_reflns_av_unetI/netI 0.0743
_diffrn_reflns_Laue_measured_fraction_full 1.000
_diffrn_reflns_Laue_measured_fraction_max 1.000
_diffrn_reflns_limit_h_max 12
_diffrn_reflns_limit_h_min -12
_diffrn_reflns_limit_k_max 19
_diffrn_reflns_limit_k_min -19
_diffrn_reflns_limit_l_max 34
_diffrn_reflns_limit_l_min -34
_diffrn_reflns_number 61562
_diffrn_reflns_point_group_measured_fraction_full 1.000
_diffrn_reflns_point_group_measured_fraction_max 1.000
_diffrn_reflns_theta_full 25.242
_diffrn_reflns_theta_max 30.508
_diffrn_reflns_theta_min 1.721
_diffrn_source 'fine-focus sealed X-ray tube'
_diffrn_source_type 'Enhance (Mo) X-ray Source'
_exptl_absorpt_coefficient_mu 9.116
_exptl_absorpt_correction_T_max 0.61862
_exptl_absorpt_correction_T_min 0.60956
_exptl_absorpt_correction_type sphere
_exptl_absorpt_process_details
;
CrysAlisPro 1.171.40.67a (Rigaku Oxford Diffraction, 2019)
Spherical absorption correction
 using equivalent radius and absorption coefficient.
Empirical absorption correction using spherical harmonics,
 implemented in SCALE3 ABSPACK scaling algorithm.
;
_exptl_crystal_density_diffrn 2.301
_exptl_crystal_description sphere
_exptl_crystal_F_000 1904
_exptl_crystal_size_max 0.146
_exptl_crystal_size_mid 0.065
_exptl_crystal_size_min 0.023
_exptl_crystal_size_rad 0.037
_refine_diff_density_max 2.726
_refine_diff_density_min -2.485
_refine_diff_density_rms 0.194
_refine_ls_extinction_method none
_refine_ls_goodness_of_fit_ref 1.023
_refine_ls_hydrogen_treatment constr
_refine_ls_matrix_type full
_refine_ls_number_parameters 496
_refine_ls_number_reflns 17895
_refine_ls_number_restraints 0
_refine_ls_restrained_S_all 1.023
_refine_ls_R_factor_all 0.0895
_refine_ls_R_factor_gt 0.0503
_refine_ls_shift/su_max 0.001
_refine_ls_shift/su_mean 0.000
_refine_ls_structure_factor_coef Fsqd
_refine_ls_weighting_details 'w=1/[\s^2^(Fo^2^)+(0.0383P)^2^+5.1403P] where P=(Fo^2^+2Fc^2^)/3'
_refine_ls_weighting_scheme calc
_refine_ls_wR_factor_gt 0.0999
_refine_ls_wR_factor_ref 0.1160
_reflns_Friedel_coverage 0.000
_reflns_number_gt 11836
_reflns_number_total 17895
_reflns_threshold_expression 'I > 2\s(I)'
_cod_data_source_file 1998064.cif
_cod_data_source_block 1
_cod_depositor_comments 'Adding full bibliography for 4517797--4517805.cif.'
_cod_original_formula_sum 'C31.50 H65.50 Ba2 Br10 N2.50 O14.50 Sb2'
_cod_database_code 4517803
_shelx_shelxl_version_number 2018/3
_chemical_oxdiff_formula 'C12 O6 H24 Ba Sb Br5'
_shelx_space_group_comment
;
The symmetry employed for this shelxl refinement is uniquely defined
by the following loop, which should always be used as a source of
symmetry information in preference to the above space-group names.
They are only intended as comments.
;
_shelx_estimated_absorpt_t_max 0.818
_shelx_estimated_absorpt_t_min 0.350
_reflns_odcompleteness_completeness 99.98
_reflns_odcompleteness_iscentric 1
_reflns_odcompleteness_theta 30.44
_olex2_refinement_description
;
1. Fixed Uiso
 At 1.2 times of:
  All C(H) groups, All C(H,H) groups
 At 1.5 times of:
  All C(H,H,H) groups
2. Uiso/Uaniso restraints and constraints
Uiso(N2A) = Uiso(N2)
Uiso(C28A) = Uiso(C28)
Uiso(C30A) = Uiso(C30) = Uiso(C29) = Uiso(C29A)
Uiso(O14) = Uiso(O14A)
Uiso(O13) = Uiso(O13A)
Uiso(N1A) = Uiso(N1)
Uiso(C26A) = Uiso(C26) = Uiso(C27) = Uiso(C27A)
Uiso(C25) = Uiso(C25A)
3. Others
 Sof(O14A)=Sof(N2A)=Sof(C28A)=Sof(H28A)=Sof(C29A)=Sof(H29D)=Sof(H29E)=
 Sof(H29F)=Sof(C30A)=Sof(H30D)=Sof(H30E)=Sof(H30F)=1-FVAR(1)
 Sof(O14)=Sof(N2)=Sof(C28)=Sof(H28)=Sof(C29)=Sof(H29A)=Sof(H29B)=Sof(H29C)=
 Sof(C30)=Sof(H30A)=Sof(H30B)=Sof(H30C)=FVAR(1)
 Sof(O13A)=Sof(N1A)=Sof(C25A)=Sof(H25A)=Sof(C26A)=Sof(H26D)=Sof(H26E)=
 Sof(H26F)=Sof(C27A)=Sof(H27D)=Sof(H27E)=Sof(H27F)=1-FVAR(2)
 Sof(O13)=Sof(N1)=Sof(C25)=Sof(H25)=Sof(C26)=Sof(H26A)=Sof(H26B)=Sof(H26C)=
 Sof(C27)=Sof(H27A)=Sof(H27B)=Sof(H27C)=FVAR(2)
 Fixed Sof: O15(0.5) N3(0.5) C31(0.5) H31(0.5) C32(0.5) H32A(0.5) H32B(0.5)
 H32C(0.5) C33(0.5) H33A(0.5) H33B(0.5) H33C(0.5)
4.a Free rotating group:
 O13(N1,C25,C26,C27), O13A(N1A,C25A,C26A,C27A), O14(N2,C28,C29,C30), O14A(N2A,
 C28A,C29A,C30A), O15(N3,C31,C32,C33)
4.b Secondary CH2 refined with riding coordinates:
 C1(H1A,H1B), C2(H2A,H2B), C3(H3A,H3B), C4(H4A,H4B), C5(H5A,H5B), C6(H6A,H6B),
 C7(H7A,H7B), C8(H8A,H8B), C9(H9A,H9B), C10(H10A,H10B), C11(H11A,H11B),
 C12(H12A,H12B), C13(H13A,H13B), C14(H14A,H14B), C15(H15A,H15B), C16(H16A,H16B),
  C17(H17A,H17B), C18(H18A,H18B), C19(H19A,H19B), C20(H20A,H20B), C21(H21A,
 H21B), C22(H22A,H22B), C23(H23A,H23B), C24(H24A,H24B)
4.c Me refined with riding coordinates:
 C26(H26A,H26B,H26C), C27(H27A,H27B,H27C), C26A(H26D,H26E,H26F), C27A(H27D,
 H27E,H27F), C29(H29A,H29B,H29C), C30(H30A,H30B,H30C), C29A(H29D,H29E,H29F),
 C30A(H30D,H30E,H30F), C32(H32A,H32B,H32C), C33(H33A,H33B,H33C)
4.d Aromatic/amide H refined with riding coordinates:
 C25(H25), C25A(H25A), C28(H28), C28A(H28A), C31(H31)
;
_olex2_submission_special_instructions 'No special instructions were received'
_oxdiff_exptl_absorpt_empirical_details
;
Empirical correction (ABSPACK) includes:
- Absorption correction using spherical harmonics
- Frame scaling
;
_oxdiff_exptl_absorpt_empirical_full_max 1.634
_oxdiff_exptl_absorpt_empirical_full_min 0.766

loop_
_space_group_symop_operation_xyz
'x, y, z'
'-x, -y, -z'

loop_
_atom_site_label
_atom_site_type_symbol
_atom_site_fract_x
_atom_site_fract_y
_atom_site_fract_z
_atom_site_U_iso_or_equiv
_atom_site_adp_type
_atom_site_occupancy
_atom_site_site_symmetry_order
_atom_site_calc_flag
_atom_site_refinement_flags_posn
_atom_site_refinement_flags_adp
_atom_site_refinement_flags_occupancy
_atom_site_disorder_assembly
_atom_site_disorder_group
Ba1 Ba 1.01089(4) 0.67605(3) 0.77289(2) 0.02455(8) Uani 1 1 d . . . . .
Ba2 Ba 0.67667(3) 0.76934(2) 0.43337(2) 0.01792(7) Uani 1 1 d . . . . .
Sb1 Sb 0.84296(4) 0.72200(2) 0.60350(2) 0.01630(8) Uani 1 1 d . . . . .
Br1 Br 0.78978(7) 0.55453(4) 0.69285(3) 0.02670(13) Uani 1 1 d . . . . .
Br2 Br 0.79182(7) 0.84173(4) 0.69138(3) 0.02632(13) Uani 1 1 d . . . . .
Br3 Br 1.13841(6) 0.71205(4) 0.63417(3) 0.02327(12) Uani 1 1 d . . . . .
Br4 Br 0.89924(6) 0.61086(4) 0.52137(3) 0.02346(12) Uani 1 1 d . . . . .
Br5 Br 0.54833(6) 0.73208(4) 0.57270(3) 0.02275(12) Uani 1 1 d . . . . .
Br6 Br 0.90160(6) 0.87792(4) 0.52197(3) 0.02325(12) Uani 1 1 d . . . . .
O1 O 1.1315(5) 0.4806(3) 0.7846(2) 0.0393(11) Uani 1 1 d . . . . .
O2 O 0.8581(5) 0.5104(3) 0.8435(2) 0.0409(12) Uani 1 1 d . . . . .
O3 O 0.7438(5) 0.6968(4) 0.8440(2) 0.0451(12) Uani 1 1 d . . . . .
O4 O 0.9543(6) 0.8483(3) 0.8266(2) 0.0430(12) Uani 1 1 d . . . . .
O5 O 1.2301(5) 0.8307(3) 0.7667(2) 0.0380(11) Uani 1 1 d . . . . .
O6 O 1.3244(5) 0.6390(3) 0.7637(2) 0.0375(11) Uani 1 1 d . . . . .
O7 O 0.9470(4) 0.7376(3) 0.36698(17) 0.0239(9) Uani 1 1 d . . . . .
O8 O 0.7242(4) 0.5936(3) 0.38636(17) 0.0241(9) Uani 1 1 d . . . . .
O9 O 0.4494(4) 0.6232(3) 0.44052(17) 0.0232(9) Uani 1 1 d . . . . .
O10 O 0.3653(4) 0.8141(3) 0.44112(17) 0.0226(8) Uani 1 1 d . . . . .
O11 O 0.5754(4) 0.9648(3) 0.42150(17) 0.0225(8) Uani 1 1 d . . . . .
O12 O 0.8472(4) 0.9260(3) 0.36912(18) 0.0268(9) Uani 1 1 d . . . . .
O13 O 1.1080(11) 0.6419(7) 0.8750(4) 0.056(2) Uiso 0.640(11) 1 d G . P A -2
N1 N 1.1650(12) 0.6428(8) 0.9670(4) 0.067(3) Uiso 0.640(11) 1 d G . P A -2
C25 C 1.0862(11) 0.6701(7) 0.9202(4) 0.102(6) Uiso 0.640(11) 1 d G . P A -2
H25 H 1.008633 0.714356 0.923142 0.122 Uiso 0.640(11) 1 calc R U P A -2
C26 C 1.130(2) 0.6808(14) 1.0192(4) 0.218(10) Uiso 0.640(11) 1 d G . P A -2
H26A H 1.197412 0.653129 1.047065 0.327 Uiso 0.640(11) 1 calc R U P A -2
H26B H 1.140912 0.750655 1.012409 0.327 Uiso 0.640(11) 1 calc R U P A -2
H26C H 1.028756 0.663608 1.032529 0.327 Uiso 0.640(11) 1 calc R U P A -2
C27 C 1.288(2) 0.5740(16) 0.9661(6) 0.218(10) Uiso 0.640(11) 1 d G . P A -2
H27A H 1.330540 0.563145 1.002349 0.327 Uiso 0.640(11) 1 calc R U P A -2
H27B H 1.251241 0.513208 0.957747 0.327 Uiso 0.640(11) 1 calc R U P A -2
H27C H 1.363357 0.600281 0.937640 0.327 Uiso 0.640(11) 1 calc R U P A -2
O13A O 1.146(2) 0.6605(13) 0.8723(6) 0.056(2) Uiso 0.360(11) 1 d G . P A -1
N1A N 1.133(2) 0.6178(14) 0.9690(6) 0.067(3) Uiso 0.360(11) 1 d G . P A -1
C25A C 1.165(2) 0.6025(11) 0.9149(7) 0.102(6) Uiso 0.360(11) 1 d G . P A -1
H25A H 1.205877 0.542266 0.910211 0.122 Uiso 0.360(11) 1 calc R U P A -1
C26A C 1.069(5) 0.710(2) 0.9801(9) 0.218(10) Uiso 0.360(11) 1 d G . P A -1
H26D H 1.052845 0.708207 1.020175 0.327 Uiso 0.360(11) 1 calc R U P A -1
H26E H 1.136296 0.762524 0.964810 0.327 Uiso 0.360(11) 1 calc R U P A -1
H26F H 0.974600 0.720187 0.962757 0.327 Uiso 0.360(11) 1 calc R U P A -1
C27A C 1.160(4) 0.544(2) 1.0172(8) 0.218(10) Uiso 0.360(11) 1 d G . P A -1
H27D H 1.129601 0.567916 1.051417 0.327 Uiso 0.360(11) 1 calc R U P A -1
H27E H 1.102761 0.485905 1.014975 0.327 Uiso 0.360(11) 1 calc R U P A -1
H27F H 1.264473 0.528212 1.017034 0.327 Uiso 0.360(11) 1 calc R U P A -1
O14 O 0.5870(8) 0.8177(5) 0.3304(3) 0.0489(19) Uiso 0.649(7) 1 d G . P B -2
N2 N 0.4124(7) 0.7955(4) 0.2670(3) 0.049(2) Uiso 0.649(7) 1 d G . P B -2
C28 C 0.5135(7) 0.7651(4) 0.3063(3) 0.056(3) Uiso 0.649(7) 1 d G . P B -2
H28 H 0.527642 0.697985 0.315598 0.067 Uiso 0.649(7) 1 calc R U P B -2
C29 C 0.3836(12) 0.8990(5) 0.2501(5) 0.057(2) Uiso 0.649(7) 1 d G . P B -2
H29A H 0.309853 0.907252 0.222274 0.086 Uiso 0.649(7) 1 calc R U P B -2
H29B H 0.346988 0.926617 0.282536 0.086 Uiso 0.649(7) 1 calc R U P B -2
H29C H 0.474758 0.931634 0.234501 0.086 Uiso 0.649(7) 1 calc R U P B -2
C30 C 0.3302(11) 0.7267(6) 0.2406(5) 0.057(2) Uiso 0.649(7) 1 d G . P B -2
H30A H 0.264817 0.761835 0.214207 0.086 Uiso 0.649(7) 1 calc R U P B -2
H30B H 0.399449 0.688786 0.220995 0.086 Uiso 0.649(7) 1 calc R U P B -2
H30C H 0.271730 0.683940 0.269039 0.086 Uiso 0.649(7) 1 calc R U P B -2
O14A O 0.5830(15) 0.7772(10) 0.3310(6) 0.0489(19) Uiso 0.351(7) 1 d G . P B -1
N2A N 0.4097(13) 0.8294(8) 0.2658(5) 0.049(2) Uiso 0.351(7) 1 d G . P B -1
C28A C 0.5093(14) 0.8414(8) 0.3050(5) 0.056(3) Uiso 0.351(7) 1 d G . P B -1
H28A H 0.522178 0.904532 0.312665 0.067 Uiso 0.351(7) 1 calc R U P B -1
C29A C 0.327(2) 0.9110(11) 0.2371(8) 0.057(2) Uiso 0.351(7) 1 d G . P B -1
H29D H 0.262954 0.888055 0.211201 0.086 Uiso 0.351(7) 1 calc R U P B -1
H29E H 0.267285 0.940323 0.264385 0.086 Uiso 0.351(7) 1 calc R U P B -1
H29F H 0.396165 0.958633 0.216646 0.086 Uiso 0.351(7) 1 calc R U P B -1
C30A C 0.383(2) 0.7331(10) 0.2515(9) 0.057(2) Uiso 0.351(7) 1 d G . P B -1
H30D H 0.310060 0.737982 0.223334 0.086 Uiso 0.351(7) 1 calc R U P B -1
H30E H 0.474922 0.707968 0.236939 0.086 Uiso 0.351(7) 1 calc R U P B -1
H30F H 0.345985 0.689847 0.284663 0.086 Uiso 0.351(7) 1 calc R U P B -1
C1 C 1.2897(8) 0.4680(5) 0.7798(4) 0.050(2) Uani 1 1 d . . . . .
H1A H 1.313138 0.407716 0.765498 0.060 Uiso 1 1 calc R U . . .
H1B H 1.330629 0.464278 0.816596 0.060 Uiso 1 1 calc R U . . .
C2 C 1.3563(8) 0.5523(5) 0.7406(3) 0.0449(18) Uani 1 1 d . . . . .
H2A H 1.463862 0.544004 0.735696 0.054 Uiso 1 1 calc R U . . .
H2B H 1.314245 0.556623 0.703957 0.054 Uiso 1 1 calc R U . . .
C3 C 1.4163(8) 0.7204(5) 0.7386(3) 0.0444(18) Uani 1 1 d . . . . .
H3A H 1.394147 0.739964 0.699366 0.053 Uiso 1 1 calc R U . . .
H3B H 1.521374 0.702727 0.739996 0.053 Uiso 1 1 calc R U . . .
C4 C 1.3845(8) 0.8027(5) 0.7708(3) 0.0457(19) Uani 1 1 d . . . . .
H4A H 1.405152 0.782409 0.810187 0.055 Uiso 1 1 calc R U . . .
H4B H 1.448913 0.858023 0.755645 0.055 Uiso 1 1 calc R U . . .
C5 C 1.1989(9) 0.9109(5) 0.7962(4) 0.053(2) Uani 1 1 d . . . . .
H5A H 1.255447 0.968103 0.777972 0.063 Uiso 1 1 calc R U . . .
H5B H 1.228373 0.894751 0.834777 0.063 Uiso 1 1 calc R U . . .
C6 C 1.0344(10) 0.9322(5) 0.7960(4) 0.053(2) Uani 1 1 d . . . . .
H6A H 1.012374 0.989304 0.813696 0.064 Uiso 1 1 calc R U . . .
H6B H 1.003713 0.945520 0.757407 0.064 Uiso 1 1 calc R U . . .
C7 C 0.7985(9) 0.8661(6) 0.8379(3) 0.049(2) Uani 1 1 d . . . . .
H7A H 0.748908 0.880181 0.802656 0.059 Uiso 1 1 calc R U . . .
H7B H 0.786634 0.922152 0.857335 0.059 Uiso 1 1 calc R U . . .
C8 C 0.7302(9) 0.7781(6) 0.8735(3) 0.056(2) Uani 1 1 d . . . . .
H8A H 0.780416 0.763966 0.908597 0.067 Uiso 1 1 calc R U . . .
H8B H 0.625209 0.790059 0.882584 0.067 Uiso 1 1 calc R U . . .
C9 C 0.6750(10) 0.6121(7) 0.8768(4) 0.061(2) Uani 1 1 d . . . . .
H9A H 0.568188 0.623016 0.882220 0.074 Uiso 1 1 calc R U . . .
H9B H 0.716446 0.600385 0.913746 0.074 Uiso 1 1 calc R U . . .
C10 C 0.7004(8) 0.5247(6) 0.8484(3) 0.051(2) Uani 1 1 d . . . . .
H10A H 0.651569 0.467577 0.870583 0.062 Uiso 1 1 calc R U . . .
H10B H 0.659990 0.535615 0.811288 0.062 Uiso 1 1 calc R U . . .
C11 C 0.8962(9) 0.4183(5) 0.8263(4) 0.053(2) Uani 1 1 d . . . . .
H11A H 0.861580 0.416235 0.788978 0.063 Uiso 1 1 calc R U . . .
H11B H 0.848415 0.365287 0.852507 0.063 Uiso 1 1 calc R U . . .
C12 C 1.0627(9) 0.4074(5) 0.8256(3) 0.049(2) Uani 1 1 d . . . . .
H12A H 1.097152 0.412767 0.862505 0.058 Uiso 1 1 calc R U . . .
H12B H 1.090272 0.343412 0.816917 0.058 Uiso 1 1 calc R U . . .
C13 C 1.0258(7) 0.8199(4) 0.3351(3) 0.0334(15) Uani 1 1 d . . . . .
H13A H 0.988134 0.834552 0.297595 0.040 Uiso 1 1 calc R U . . .
H13B H 1.131799 0.805237 0.331074 0.040 Uiso 1 1 calc R U . . .
C14 C 1.0038(6) 0.9065(4) 0.3651(3) 0.0283(14) Uani 1 1 d . . . . .
H14A H 1.041674 0.892349 0.402581 0.034 Uiso 1 1 calc R U . . .
H14B H 1.057382 0.962937 0.344263 0.034 Uiso 1 1 calc R U . . .
C15 C 0.8160(6) 1.0213(4) 0.3826(3) 0.0257(13) Uani 1 1 d . . . . .
H15A H 0.869471 1.070573 0.355521 0.031 Uiso 1 1 calc R U . . .
H15B H 0.847910 1.025804 0.419983 0.031 Uiso 1 1 calc R U . . .
C16 C 0.6514(7) 1.0372(4) 0.3806(3) 0.0269(13) Uani 1 1 d . . . . .
H16A H 0.626693 1.102018 0.388666 0.032 Uiso 1 1 calc R U . . .
H16B H 0.619857 1.032451 0.343122 0.032 Uiso 1 1 calc R U . . .
C17 C 0.4176(6) 0.9838(4) 0.4255(3) 0.0249(12) Uani 1 1 d . . . . .
H17A H 0.377478 0.989261 0.388511 0.030 Uiso 1 1 calc R U . . .
H17B H 0.399770 1.045012 0.439601 0.030 Uiso 1 1 calc R U . . .
C18 C 0.3418(6) 0.9016(4) 0.4650(3) 0.0260(13) Uani 1 1 d . . . . .
H18A H 0.383668 0.894777 0.501737 0.031 Uiso 1 1 calc R U . . .
H18B H 0.235328 0.914420 0.469589 0.031 Uiso 1 1 calc R U . . .
C19 C 0.2684(6) 0.7354(4) 0.4671(3) 0.0244(12) Uani 1 1 d . . . . .
H19A H 0.164540 0.755569 0.465054 0.029 Uiso 1 1 calc R U . . .
H19B H 0.289236 0.716932 0.506520 0.029 Uiso 1 1 calc R U . . .
C20 C 0.2956(6) 0.6506(4) 0.4363(3) 0.0253(13) Uani 1 1 d . . . . .
H20A H 0.231048 0.596142 0.453005 0.030 Uiso 1 1 calc R U . . .
H20B H 0.273531 0.668759 0.396992 0.030 Uiso 1 1 calc R U . . .
C21 C 0.4789(6) 0.5351(4) 0.4171(3) 0.0233(12) Uani 1 1 d . . . . .
H21A H 0.450402 0.543746 0.378252 0.028 Uiso 1 1 calc R U . . .
H21B H 0.420866 0.481182 0.438564 0.028 Uiso 1 1 calc R U . . .
C22 C 0.6449(6) 0.5129(4) 0.4194(3) 0.0262(13) Uani 1 1 d . . . . .
H22A H 0.673930 0.504404 0.458213 0.031 Uiso 1 1 calc R U . . .
H22B H 0.667628 0.453191 0.404377 0.031 Uiso 1 1 calc R U . . .
C23 C 0.8765(6) 0.5703(4) 0.3738(3) 0.0269(13) Uani 1 1 d . . . . .
H23A H 0.881370 0.513499 0.354765 0.032 Uiso 1 1 calc R U . . .
H23B H 0.928277 0.555057 0.408484 0.032 Uiso 1 1 calc R U . . .
C24 C 0.9498(7) 0.6566(4) 0.3364(3) 0.0310(14) Uani 1 1 d . . . . .
H24A H 1.052488 0.641044 0.325869 0.037 Uiso 1 1 calc R U . . .
H24B H 0.896255 0.673062 0.302245 0.037 Uiso 1 1 calc R U . . .
Sb2 Sb 0.56529(6) 0.86462(4) 0.05635(2) 0.04813(14) Uani 1 1 d . . . . .
Br7 Br 0.59731(19) 0.67670(8) 0.04709(6) 0.1078(5) Uani 1 1 d . . . . .
Br8 Br 0.28942(13) 0.84454(10) 0.09846(5) 0.0932(4) Uani 1 1 d . . . . .
Br9 Br 0.69067(11) 0.83671(7) 0.15336(4) 0.0629(2) Uani 1 1 d . . . . .
Br10 Br 0.55539(14) 1.07452(8) 0.06273(5) 0.0846(4) Uani 1 1 d . . . . .
O15 O 0.8210(12) 0.8761(8) 0.0171(6) 0.086(4) Uiso 0.5 1 d G . P C -1
N3 N 0.9998(13) 0.9977(8) 0.0003(5) 0.083(4) Uiso 0.5 1 d G . P C -1
C31 C 0.8932(13) 0.9403(8) 0.0324(4) 0.096(7) Uiso 0.5 1 d G . P C -1
H31 H 0.873994 0.951142 0.069353 0.115 Uiso 0.5 1 calc R U P C -1
C32 C 1.080(2) 1.0727(12) 0.0226(8) 0.090(7) Uiso 0.5 1 d G . P C -1
H32A H 1.149978 1.105155 -0.006115 0.135 Uiso 0.5 1 calc R U P C -1
H32B H 1.009903 1.119386 0.034201 0.135 Uiso 0.5 1 calc R U P C -1
H32C H 1.133145 1.043047 0.054506 0.135 Uiso 0.5 1 calc R U P C -1
C33 C 1.037(2) 0.9856(13) -0.0578(5) 0.097(7) Uiso 0.5 1 d G . P C -1
H33A H 1.113527 1.031717 -0.073980 0.146 Uiso 0.5 1 calc R U P C -1
H33B H 1.072223 0.920341 -0.058866 0.146 Uiso 0.5 1 calc R U P C -1
H33C H 0.948996 0.996711 -0.079142 0.146 Uiso 0.5 1 calc R U P C -1

loop_
_atom_site_aniso_label
_atom_site_aniso_U_11
_atom_site_aniso_U_22
_atom_site_aniso_U_33
_atom_site_aniso_U_23
_atom_site_aniso_U_13
_atom_site_aniso_U_12
Ba1 0.02558(18) 0.02693(18) 0.02079(18) -0.00238(14) -0.00236(14) -0.00117(14)
Ba2 0.01711(15) 0.01451(15) 0.02188(17) -0.00266(12) 0.00020(12) 0.00012(12)
Sb1 0.01585(16) 0.01469(16) 0.01837(18) -0.00254(13) -0.00143(13) -0.00011(12)
Br1 0.0273(3) 0.0228(3) 0.0289(3) -0.0009(2) -0.0006(2) -0.0029(2)
Br2 0.0288(3) 0.0230(3) 0.0277(3) -0.0061(2) -0.0008(2) 0.0016(2)
Br3 0.0175(3) 0.0230(3) 0.0296(3) -0.0049(2) -0.0018(2) 0.0004(2)
Br4 0.0242(3) 0.0189(3) 0.0285(3) -0.0081(2) -0.0005(2) 0.0022(2)
Br5 0.0158(3) 0.0216(3) 0.0311(3) -0.0051(2) -0.0010(2) 0.0002(2)
Br6 0.0225(3) 0.0171(3) 0.0287(3) 0.0001(2) 0.0006(2) -0.0021(2)
O1 0.032(3) 0.030(2) 0.053(3) 0.007(2) -0.012(2) 0.004(2)
O2 0.041(3) 0.042(3) 0.036(3) 0.003(2) 0.002(2) -0.013(2)
O3 0.044(3) 0.059(3) 0.031(3) -0.007(2) 0.008(2) 0.003(2)
O4 0.051(3) 0.041(3) 0.039(3) -0.011(2) -0.004(2) 0.002(2)
O5 0.037(3) 0.037(3) 0.043(3) -0.012(2) -0.007(2) -0.008(2)
O6 0.025(2) 0.045(3) 0.042(3) -0.004(2) -0.002(2) -0.004(2)
O7 0.025(2) 0.0147(18) 0.031(2) -0.0046(16) 0.0051(17) -0.0007(15)
O8 0.018(2) 0.0151(18) 0.037(2) -0.0029(17) 0.0084(17) -0.0005(15)
O9 0.0159(19) 0.0202(19) 0.036(2) -0.0109(17) -0.0021(17) 0.0025(15)
O10 0.021(2) 0.0131(18) 0.033(2) -0.0049(16) 0.0055(17) -0.0001(15)
O11 0.0154(19) 0.0162(18) 0.034(2) 0.0010(16) -0.0013(16) 0.0019(15)
O12 0.023(2) 0.0144(18) 0.043(3) -0.0074(18) 0.0035(18) -0.0019(16)
C1 0.041(4) 0.043(4) 0.063(6) 0.003(4) -0.012(4) 0.012(3)
C2 0.026(4) 0.048(4) 0.061(5) -0.012(4) -0.006(3) 0.009(3)
C3 0.030(4) 0.060(5) 0.041(4) 0.000(4) -0.008(3) -0.011(3)
C4 0.039(4) 0.051(4) 0.047(5) -0.001(4) -0.011(3) -0.021(3)
C5 0.063(6) 0.042(4) 0.059(6) -0.020(4) -0.013(4) -0.013(4)
C6 0.073(6) 0.035(4) 0.056(5) -0.015(4) -0.015(4) 0.004(4)
C7 0.056(5) 0.052(5) 0.047(5) -0.026(4) -0.009(4) 0.018(4)
C8 0.058(5) 0.072(6) 0.042(5) -0.029(4) 0.011(4) 0.007(4)
C9 0.054(5) 0.080(6) 0.048(5) -0.008(5) 0.019(4) -0.005(5)
C10 0.044(5) 0.068(5) 0.038(4) 0.005(4) 0.006(3) -0.018(4)
C11 0.064(6) 0.031(4) 0.059(5) 0.010(4) -0.013(4) -0.019(4)
C12 0.058(5) 0.033(4) 0.051(5) 0.009(3) -0.011(4) 0.003(4)
C13 0.036(4) 0.025(3) 0.035(4) 0.001(3) 0.012(3) -0.001(3)
C14 0.020(3) 0.023(3) 0.038(4) 0.003(3) 0.008(3) 0.000(2)
C15 0.026(3) 0.012(3) 0.038(4) -0.004(2) 0.005(3) -0.002(2)
C16 0.037(3) 0.016(3) 0.027(3) -0.002(2) 0.002(3) -0.002(2)
C17 0.022(3) 0.015(3) 0.037(4) -0.002(2) -0.006(2) 0.004(2)
C18 0.018(3) 0.017(3) 0.045(4) -0.013(3) -0.003(3) 0.004(2)
C19 0.016(3) 0.020(3) 0.036(4) -0.003(2) 0.002(2) -0.001(2)
C20 0.017(3) 0.021(3) 0.037(4) -0.002(2) -0.003(2) -0.003(2)
C21 0.024(3) 0.012(2) 0.034(3) -0.006(2) 0.003(2) -0.006(2)
C22 0.029(3) 0.015(3) 0.036(4) -0.009(2) 0.003(3) 0.000(2)
C23 0.021(3) 0.019(3) 0.042(4) -0.012(3) 0.007(3) 0.006(2)
C24 0.031(3) 0.023(3) 0.038(4) -0.009(3) 0.014(3) -0.001(2)
Sb2 0.0615(4) 0.0392(3) 0.0415(3) -0.0035(2) 0.0070(3) 0.0042(2)
Br7 0.1867(15) 0.0484(6) 0.0899(9) -0.0174(6) -0.0044(9) 0.0127(7)
Br8 0.0772(8) 0.1183(10) 0.0786(8) -0.0013(7) 0.0049(6) -0.0252(7)
Br9 0.0705(6) 0.0660(6) 0.0483(5) 0.0015(4) -0.0011(4) 0.0139(5)
Br10 0.1144(9) 0.0735(7) 0.0784(8) -0.0409(6) -0.0333(7) 0.0368(6)

loop_
_atom_type_symbol
_atom_type_description
_atom_type_scat_dispersion_real
_atom_type_scat_dispersion_imag
_atom_type_scat_source
C C 0.0033 0.0016 'International Tables Vol C Tables 4.2.6.8 and 6.1.1.4'
H H 0.0000 0.0000 'International Tables Vol C Tables 4.2.6.8 and 6.1.1.4'
Ba Ba -0.3244 2.2819 'International Tables Vol C Tables 4.2.6.8 and 6.1.1.4'
Br Br -0.2901 2.4595 'International Tables Vol C Tables 4.2.6.8 and 6.1.1.4'
N N 0.0061 0.0033 'International Tables Vol C Tables 4.2.6.8 and 6.1.1.4'
O O 0.0106 0.0060 'International Tables Vol C Tables 4.2.6.8 and 6.1.1.4'
Sb Sb -0.5866 1.5461 'International Tables Vol C Tables 4.2.6.8 and 6.1.1.4'

loop_
_exptl_crystal_face_index_h
_exptl_crystal_face_index_k
_exptl_crystal_face_index_l
_exptl_crystal_face_perp_dist
2 0 1 0.0763
0 -1 0 0.0440
-2 0 -1 0.0657
0 1 0 0.0167
0 0 1 0.0151
0 0 -1 0.0083

loop_
_geom_angle_atom_site_label_1
_geom_angle_atom_site_label_2
_geom_angle_atom_site_label_3
_geom_angle
_geom_angle_site_symmetry_1
_geom_angle_site_symmetry_3
_geom_angle_publ_flag
Br2 Ba1 Br1 70.224(15) . . ?
Br3 Ba1 Br1 68.621(15) . . ?
Br3 Ba1 Br2 68.500(15) . . ?
O1 Ba1 Br1 75.49(9) . . ?
O1 Ba1 Br2 143.87(10) . . ?
O1 Ba1 Br3 88.85(10) . . ?
O1 Ba1 O2 57.94(14) . . ?
O1 Ba1 O3 114.76(14) . . ?
O1 Ba1 O4 146.22(14) . . ?
O1 Ba1 O5 115.26(13) . . ?
O2 Ba1 Br1 69.48(9) . . ?
O2 Ba1 Br2 117.23(10) . . ?
O2 Ba1 Br3 131.63(10) . . ?
O3 Ba1 Br1 87.18(10) . . ?
O3 Ba1 Br2 75.03(10) . . ?
O3 Ba1 Br3 141.19(10) . . ?
O3 Ba1 O2 57.04(14) . . ?
O3 Ba1 O4 57.40(14) . . ?
O4 Ba1 Br1 131.55(10) . . ?
O4 Ba1 Br2 69.35(10) . . ?
O4 Ba1 Br3 117.84(10) . . ?
O4 Ba1 O2 107.71(14) . . ?
O5 Ba1 Br1 143.66(10) . . ?
O5 Ba1 Br2 87.45(9) . . ?
O5 Ba1 Br3 76.73(10) . . ?
O5 Ba1 O2 146.53(13) . . ?
O5 Ba1 O3 115.06(14) . . ?
O5 Ba1 O4 57.86(14) . . ?
O6 Ba1 Br1 116.14(10) . . ?
O6 Ba1 Br2 130.76(10) . . ?
O6 Ba1 Br3 69.78(10) . . ?
O6 Ba1 O1 57.49(13) . . ?
O6 Ba1 O2 109.71(14) . . ?
O6 Ba1 O3 148.73(14) . . ?
O6 Ba1 O4 110.19(14) . . ?
O6 Ba1 O5 58.28(13) . . ?
O13 Ba1 Br1 136.2(2) . . ?
O13 Ba1 Br2 139.8(2) . . ?
O13 Ba1 Br3 141.2(2) . . ?
O13 Ba1 O1 74.8(2) . . ?
O13 Ba1 O2 67.6(2) . . ?
O13 Ba1 O3 77.0(3) . . ?
O13 Ba1 O4 71.4(2) . . ?
O13 Ba1 O5 78.9(2) . . ?
O13 Ba1 O6 71.8(3) . . ?
O13A Ba1 Br1 144.2(4) . . ?
O13A Ba1 Br2 138.2(4) . . ?
O13A Ba1 Br3 134.1(4) . . ?
O13A Ba1 O1 77.7(4) . . ?
O13A Ba1 O2 76.3(4) . . ?
O13A Ba1 O3 82.9(4) . . ?
O13A Ba1 O4 68.9(4) . . ?
O13A Ba1 O5 70.3(4) . . ?
O13A Ba1 O6 66.0(4) . . ?
Br4 Ba2 Br6 63.701(14) . . ?
Br5 Ba2 Br4 66.232(14) . . ?
Br5 Ba2 Br6 66.015(14) . . ?
O7 Ba2 Br4 73.31(8) . . ?
O7 Ba2 Br5 138.33(8) . . ?
O7 Ba2 Br6 87.77(8) . . ?
O8 Ba2 Br4 70.90(8) . . ?
O8 Ba2 Br5 114.31(8) . . ?
O8 Ba2 Br6 129.49(8) . . ?
O8 Ba2 O7 58.08(10) . . ?
O9 Ba2 Br4 91.17(8) . . ?
O9 Ba2 Br5 75.48(8) . . ?
O9 Ba2 Br6 139.86(8) . . ?
O9 Ba2 O7 115.83(10) . . ?
O9 Ba2 O8 57.98(10) . . ?
O10 Ba2 Br4 131.90(8) . . ?
O10 Ba2 Br5 70.61(8) . . ?
O10 Ba2 Br6 115.71(8) . . ?
O10 Ba2 O7 150.52(11) . . ?
O10 Ba2 O8 110.56(11) . . ?
O10 Ba2 O9 57.64(10) . . ?
O11 Ba2 Br4 138.91(8) . . ?
O11 Ba2 Br5 90.10(8) . . ?
O11 Ba2 Br6 76.24(8) . . ?
O11 Ba2 O7 115.52(11) . . ?
O11 Ba2 O8 149.36(12) . . ?
O11 Ba2 O9 115.87(10) . . ?
O11 Ba2 O10 58.60(10) . . ?
O11 Ba2 O12 58.20(11) . . ?
O12 Ba2 Br4 111.91(8) . . ?
O12 Ba2 Br5 130.59(8) . . ?
O12 Ba2 Br6 69.87(9) . . ?
O12 Ba2 O7 57.61(10) . . ?
O12 Ba2 O8 110.39(11) . . ?
O12 Ba2 O9 149.98(12) . . ?
O12 Ba2 O10 111.86(11) . . ?
O14 Ba2 Br4 145.55(17) . . ?
O14 Ba2 Br5 142.26(18) . . ?
O14 Ba2 Br6 135.76(15) . . ?
O14 Ba2 O7 79.01(19) . . ?
O14 Ba2 O8 77.24(18) . . ?
O14 Ba2 O9 82.69(18) . . ?
O14 Ba2 O10 71.72(19) . . ?
O14 Ba2 O11 72.13(18) . . ?
O14 Ba2 O12 67.39(18) . . ?
O14A Ba2 Br4 135.8(3) . . ?
O14A Ba2 Br5 141.5(3) . . ?
O14A Ba2 Br6 146.4(3) . . ?
O14A Ba2 O7 76.9(3) . . ?
O14A Ba2 O8 65.7(3) . . ?
O14A Ba2 O9 73.4(3) . . ?
O14A Ba2 O10 73.8(3) . . ?
O14A Ba2 O11 83.7(3) . . ?
O14A Ba2 O12 76.7(3) . . ?
Br2 Sb1 Br1 86.139(19) . . ?
Br3 Sb1 Br1 85.636(19) . . ?
Br3 Sb1 Br2 85.756(19) . . ?
Br4 Sb1 Br1 94.20(2) . . ?
Br4 Sb1 Br2 178.38(2) . . ?
Br4 Sb1 Br3 92.69(2) . . ?
Br4 Sb1 Br5 87.25(2) . . ?
Br5 Sb1 Br1 94.45(2) . . ?
Br5 Sb1 Br2 94.30(2) . . ?
Br5 Sb1 Br3 179.90(3) . . ?
Br6 Sb1 Br1 178.05(2) . . ?
Br6 Sb1 Br2 93.39(2) . . ?
Br6 Sb1 Br3 92.45(2) . . ?
Br6 Sb1 Br4 86.22(2) . . ?
Br6 Sb1 Br5 87.47(2) . . ?
Sb1 Br1 Ba1 86.143(17) . . ?
Sb1 Br2 Ba1 86.482(17) . . ?
Sb1 Br3 Ba1 89.094(18) . . ?
Sb1 Br4 Ba2 88.813(17) . . ?
Sb1 Br5 Ba2 89.155(17) . . ?
Sb1 Br6 Ba2 88.483(17) . . ?
C1 O1 Ba1 119.2(4) . . ?
C12 O1 Ba1 118.5(4) . . ?
C12 O1 C1 111.4(5) . . ?
C10 O2 Ba1 111.8(4) . . ?
C10 O2 C11 112.3(6) . . ?
C11 O2 Ba1 113.1(4) . . ?
C8 O3 Ba1 119.6(4) . . ?
C9 O3 Ba1 119.6(4) . . ?
C9 O3 C8 110.5(6) . . ?
C6 O4 Ba1 110.9(4) . . ?
C7 O4 Ba1 113.5(4) . . ?
C7 O4 C6 113.5(6) . . ?
C4 O5 Ba1 117.4(4) . . ?
C5 O5 Ba1 119.6(4) . . ?
C5 O5 C4 110.2(5) . . ?
C2 O6 Ba1 112.0(4) . . ?
C2 O6 C3 113.5(5) . . ?
C3 O6 Ba1 115.7(4) . . ?
C13 O7 Ba2 119.3(3) . . ?
C13 O7 C24 110.9(4) . . ?
C24 O7 Ba2 117.9(3) . . ?
C22 O8 Ba2 111.4(3) . . ?
C23 O8 Ba2 115.7(3) . . ?
C23 O8 C22 111.9(4) . . ?
C20 O9 Ba2 120.2(3) . . ?
C20 O9 C21 110.8(4) . . ?
C21 O9 Ba2 120.2(3) . . ?
C18 O10 Ba2 110.5(3) . . ?
C18 O10 C19 113.0(4) . . ?
C19 O10 Ba2 115.8(3) . . ?
C16 O11 Ba2 119.0(3) . . ?
C16 O11 C17 110.9(4) . . ?
C17 O11 Ba2 119.5(3) . . ?
C14 O12 Ba2 113.3(3) . . ?
C14 O12 C15 112.4(4) . . ?
C15 O12 Ba2 116.1(3) . . ?
C25 O13 Ba1 139.1(5) . . ?
C25 N1 C26 121.8 . . ?
C25 N1 C27 120.6 . . ?
C26 N1 C27 117.6 . . ?
O13 C25 N1 126.0 . . ?
O13 C25 H25 117.0 . . ?
N1 C25 H25 117.0 . . ?
N1 C26 H26A 109.5 . . ?
N1 C26 H26B 109.5 . . ?
N1 C26 H26C 109.5 . . ?
H26A C26 H26B 109.5 . . ?
H26A C26 H26C 109.5 . . ?
H26B C26 H26C 109.5 . . ?
N1 C27 H27A 109.5 . . ?
N1 C27 H27B 109.5 . . ?
N1 C27 H27C 109.5 . . ?
H27A C27 H27B 109.5 . . ?
H27A C27 H27C 109.5 . . ?
H27B C27 H27C 109.5 . . ?
C25A O13A Ba1 141.2(11) . . ?
C25A N1A C26A 120.5 . . ?
C25A N1A C27A 121.8 . . ?
C27A N1A C26A 117.7 . . ?
O13A C25A N1A 125.9 . . ?
O13A C25A H25A 117.0 . . ?
N1A C25A H25A 117.0 . . ?
N1A C26A H26D 109.5 . . ?
N1A C26A H26E 109.5 . . ?
N1A C26A H26F 109.5 . . ?
H26D C26A H26E 109.5 . . ?
H26D C26A H26F 109.5 . . ?
H26E C26A H26F 109.5 . . ?
N1A C27A H27D 109.5 . . ?
N1A C27A H27E 109.5 . . ?
N1A C27A H27F 109.5 . . ?
H27D C27A H27E 109.5 . . ?
H27D C27A H27F 109.5 . . ?
H27E C27A H27F 109.5 . . ?
C28 O14 Ba2 124.7(4) . . ?
C28 N2 C29 120.5 . . ?
C28 N2 C30 121.8 . . ?
C30 N2 C29 117.7 . . ?
O14 C28 N2 125.9 . . ?
O14 C28 H28 117.0 . . ?
N2 C28 H28 117.0 . . ?
N2 C29 H29A 109.5 . . ?
N2 C29 H29B 109.5 . . ?
N2 C29 H29C 109.5 . . ?
H29A C29 H29B 109.5 . . ?
H29A C29 H29C 109.5 . . ?
H29B C29 H29C 109.5 . . ?
N2 C30 H30A 109.5 . . ?
N2 C30 H30B 109.5 . . ?
N2 C30 H30C 109.5 . . ?
H30A C30 H30B 109.5 . . ?
H30A C30 H30C 109.5 . . ?
H30B C30 H30C 109.5 . . ?
C28A O14A Ba2 127.4(7) . . ?
C28A N2A C29A 121.8 . . ?
C28A N2A C30A 120.5 . . ?
C29A N2A C30A 117.7 . . ?
O14A C28A N2A 126.0 . . ?
O14A C28A H28A 117.0 . . ?
N2A C28A H28A 117.0 . . ?
N2A C29A H29D 109.5 . . ?
N2A C29A H29E 109.5 . . ?
N2A C29A H29F 109.5 . . ?
H29D C29A H29E 109.5 . . ?
H29D C29A H29F 109.5 . . ?
H29E C29A H29F 109.5 . . ?
N2A C30A H30D 109.5 . . ?
N2A C30A H30E 109.5 . . ?
N2A C30A H30F 109.5 . . ?
H30D C30A H30E 109.5 . . ?
H30D C30A H30F 109.5 . . ?
H30E C30A H30F 109.5 . . ?
O1 C1 H1A 110.0 . . ?
O1 C1 H1B 110.0 . . ?
O1 C1 C2 108.6(6) . . ?
H1A C1 H1B 108.3 . . ?
C2 C1 H1A 110.0 . . ?
C2 C1 H1B 110.0 . . ?
O6 C2 C1 108.6(6) . . ?
O6 C2 H2A 110.0 . . ?
O6 C2 H2B 110.0 . . ?
C1 C2 H2A 110.0 . . ?
C1 C2 H2B 110.0 . . ?
H2A C2 H2B 108.4 . . ?
O6 C3 H3A 110.1 . . ?
O6 C3 H3B 110.1 . . ?
O6 C3 C4 108.2(6) . . ?
H3A C3 H3B 108.4 . . ?
C4 C3 H3A 110.1 . . ?
C4 C3 H3B 110.1 . . ?
O5 C4 C3 109.6(5) . . ?
O5 C4 H4A 109.8 . . ?
O5 C4 H4B 109.8 . . ?
C3 C4 H4A 109.8 . . ?
C3 C4 H4B 109.8 . . ?
H4A C4 H4B 108.2 . . ?
O5 C5 H5A 109.9 . . ?
O5 C5 H5B 109.9 . . ?
O5 C5 C6 109.0(6) . . ?
H5A C5 H5B 108.3 . . ?
C6 C5 H5A 109.9 . . ?
C6 C5 H5B 109.9 . . ?
O4 C6 C5 108.4(6) . . ?
O4 C6 H6A 110.0 . . ?
O4 C6 H6B 110.0 . . ?
C5 C6 H6A 110.0 . . ?
C5 C6 H6B 110.0 . . ?
H6A C6 H6B 108.4 . . ?
O4 C7 H7A 109.9 . . ?
O4 C7 H7B 109.9 . . ?
O4 C7 C8 108.9(6) . . ?
H7A C7 H7B 108.3 . . ?
C8 C7 H7A 109.9 . . ?
C8 C7 H7B 109.9 . . ?
O3 C8 C7 109.6(6) . . ?
O3 C8 H8A 109.7 . . ?
O3 C8 H8B 109.7 . . ?
C7 C8 H8A 109.7 . . ?
C7 C8 H8B 109.7 . . ?
H8A C8 H8B 108.2 . . ?
O3 C9 H9A 109.5 . . ?
O3 C9 H9B 109.5 . . ?
O3 C9 C10 110.7(6) . . ?
H9A C9 H9B 108.1 . . ?
C10 C9 H9A 109.5 . . ?
C10 C9 H9B 109.5 . . ?
O2 C10 C9 106.9(6) . . ?
O2 C10 H10A 110.3 . . ?
O2 C10 H10B 110.3 . . ?
C9 C10 H10A 110.3 . . ?
C9 C10 H10B 110.3 . . ?
H10A C10 H10B 108.6 . . ?
O2 C11 H11A 110.0 . . ?
O2 C11 H11B 110.0 . . ?
O2 C11 C12 108.4(6) . . ?
H11A C11 H11B 108.4 . . ?
C12 C11 H11A 110.0 . . ?
C12 C11 H11B 110.0 . . ?
O1 C12 C11 109.9(6) . . ?
O1 C12 H12A 109.7 . . ?
O1 C12 H12B 109.7 . . ?
C11 C12 H12A 109.7 . . ?
C11 C12 H12B 109.7 . . ?
H12A C12 H12B 108.2 . . ?
O7 C13 H13A 109.9 . . ?
O7 C13 H13B 109.9 . . ?
O7 C13 C14 109.0(5) . . ?
H13A C13 H13B 108.3 . . ?
C14 C13 H13A 109.9 . . ?
C14 C13 H13B 109.9 . . ?
O12 C14 C13 107.7(5) . . ?
O12 C14 H14A 110.2 . . ?
O12 C14 H14B 110.2 . . ?
C13 C14 H14A 110.2 . . ?
C13 C14 H14B 110.2 . . ?
H14A C14 H14B 108.5 . . ?
O12 C15 H15A 110.1 . . ?
O12 C15 H15B 110.1 . . ?
O12 C15 C16 107.8(4) . . ?
H15A C15 H15B 108.5 . . ?
C16 C15 H15A 110.1 . . ?
C16 C15 H15B 110.1 . . ?
O11 C16 C15 109.0(5) . . ?
O11 C16 H16A 109.9 . . ?
O11 C16 H16B 109.9 . . ?
C15 C16 H16A 109.9 . . ?
C15 C16 H16B 109.9 . . ?
H16A C16 H16B 108.3 . . ?
O11 C17 H17A 109.9 . . ?
O11 C17 H17B 109.9 . . ?
O11 C17 C18 108.8(4) . . ?
H17A C17 H17B 108.3 . . ?
C18 C17 H17A 109.9 . . ?
C18 C17 H17B 109.9 . . ?
O10 C18 C17 107.8(5) . . ?
O10 C18 H18A 110.1 . . ?
O10 C18 H18B 110.1 . . ?
C17 C18 H18A 110.1 . . ?
C17 C18 H18B 110.1 . . ?
H18A C18 H18B 108.5 . . ?
O10 C19 H19A 110.0 . . ?
O10 C19 H19B 110.0 . . ?
O10 C19 C20 108.3(5) . . ?
H19A C19 H19B 108.4 . . ?
C20 C19 H19A 110.0 . . ?
C20 C19 H19B 110.0 . . ?
O9 C20 C19 108.1(4) . . ?
O9 C20 H20A 110.1 . . ?
O9 C20 H20B 110.1 . . ?
C19 C20 H20A 110.1 . . ?
C19 C20 H20B 110.1 . . ?
H20A C20 H20B 108.4 . . ?
O9 C21 H21A 110.0 . . ?
O9 C21 H21B 110.0 . . ?
O9 C21 C22 108.5(4) . . ?
H21A C21 H21B 108.4 . . ?
C22 C21 H21A 110.0 . . ?
C22 C21 H21B 110.0 . . ?
O8 C22 C21 107.4(5) . . ?
O8 C22 H22A 110.2 . . ?
O8 C22 H22B 110.2 . . ?
C21 C22 H22A 110.2 . . ?
C21 C22 H22B 110.2 . . ?
H22A C22 H22B 108.5 . . ?
O8 C23 H23A 109.9 . . ?
O8 C23 H23B 109.9 . . ?
O8 C23 C24 108.7(5) . . ?
H23A C23 H23B 108.3 . . ?
C24 C23 H23A 109.9 . . ?
C24 C23 H23B 109.9 . . ?
O7 C24 C23 108.4(5) . . ?
O7 C24 H24A 110.0 . . ?
O7 C24 H24B 110.0 . . ?
C23 C24 H24A 110.0 . . ?
C23 C24 H24B 110.0 . . ?
H24A C24 H24B 108.4 . . ?
Br7 Sb2 Br10 175.30(5) . . ?
Br8 Sb2 Br7 94.47(5) . . ?
Br8 Sb2 Br9 96.17(4) . . ?
Br8 Sb2 Br10 90.23(4) . . ?
Br9 Sb2 Br7 91.08(4) . . ?
Br9 Sb2 Br10 88.39(3) . . ?
O15 Sb2 Br7 83.2(3) . . ?
O15 Sb2 Br8 177.6(3) . . ?
O15 Sb2 Br9 83.9(3) . . ?
O15 Sb2 Br10 92.1(3) . . ?
C31 O15 Sb2 113.4(6) . . ?
C31 N3 C32 121.8 . . ?
C31 N3 C33 120.6 . . ?
C32 N3 C33 117.7 . . ?
O15 C31 N3 126.0 . . ?
O15 C31 H31 117.0 . . ?
N3 C31 H31 117.0 . . ?
N3 C32 H32A 109.5 . . ?
N3 C32 H32B 109.5 . . ?
N3 C32 H32C 109.5 . . ?
H32A C32 H32B 109.5 . . ?
H32A C32 H32C 109.5 . . ?
H32B C32 H32C 109.5 . . ?
N3 C33 H33A 109.5 . . ?
N3 C33 H33B 109.5 . . ?
N3 C33 H33C 109.5 . . ?
H33A C33 H33B 109.5 . . ?
H33A C33 H33C 109.5 . . ?
H33B C33 H33C 109.5 . . ?

loop_
_geom_bond_atom_site_label_1
_geom_bond_atom_site_label_2
_geom_bond_distance
_geom_bond_site_symmetry_2
_geom_bond_publ_flag
Ba1 Br1 3.4550(7) . ?
Ba1 Br2 3.4514(7) . ?
Ba1 Br3 3.4159(7) . ?
Ba1 O1 2.887(4) . ?
Ba1 O2 2.918(4) . ?
Ba1 O3 2.891(5) . ?
Ba1 O4 2.917(5) . ?
Ba1 O5 2.889(4) . ?
Ba1 O6 2.847(4) . ?
Ba1 O13 2.621(8) . ?
Ba1 O13A 2.717(16) . ?
Ba2 Br4 3.4957(7) . ?
Ba2 Br5 3.4315(7) . ?
Ba2 Br6 3.5181(7) . ?
Ba2 O7 2.886(4) . ?
Ba2 O8 2.862(4) . ?
Ba2 O9 2.852(4) . ?
Ba2 O10 2.849(4) . ?
Ba2 O11 2.827(4) . ?
Ba2 O12 2.845(4) . ?
Ba2 O14 2.627(6) . ?
Ba2 O14A 2.629(11) . ?
Sb1 Br1 2.9174(7) . ?
Sb1 Br2 2.8996(7) . ?
Sb1 Br3 2.7792(6) . ?
Sb1 Br4 2.7123(6) . ?
Sb1 Br5 2.7731(6) . ?
Sb1 Br6 2.7038(7) . ?
O1 C1 1.423(8) . ?
O1 C12 1.411(8) . ?
O2 C10 1.422(8) . ?
O2 C11 1.435(9) . ?
O3 C8 1.426(8) . ?
O3 C9 1.424(9) . ?
O4 C6 1.441(9) . ?
O4 C7 1.430(9) . ?
O5 C4 1.437(8) . ?
O5 C5 1.428(8) . ?
O6 C2 1.422(8) . ?
O6 C3 1.429(8) . ?
O7 C13 1.431(7) . ?
O7 C24 1.435(7) . ?
O8 C22 1.428(6) . ?
O8 C23 1.423(6) . ?
O9 C20 1.430(6) . ?
O9 C21 1.440(6) . ?
O10 C18 1.431(6) . ?
O10 C19 1.433(6) . ?
O11 C16 1.430(7) . ?
O11 C17 1.434(6) . ?
O12 C14 1.424(7) . ?
O12 C15 1.430(6) . ?
O13 C25 1.2162 . ?
N1 C25 1.3625 . ?
N1 C26 1.4502 . ?
N1 C27 1.4530 . ?
C25 H25 0.9300 . ?
C26 H26A 0.9600 . ?
C26 H26B 0.9600 . ?
C26 H26C 0.9600 . ?
C27 H27A 0.9600 . ?
C27 H27B 0.9600 . ?
C27 H27C 0.9600 . ?
O13A C25A 1.2160 . ?
N1A C25A 1.3627 . ?
N1A C26A 1.4533 . ?
N1A C27A 1.4504 . ?
C25A H25A 0.9300 . ?
C26A H26D 0.9600 . ?
C26A H26E 0.9600 . ?
C26A H26F 0.9600 . ?
C27A H27D 0.9600 . ?
C27A H27E 0.9600 . ?
C27A H27F 0.9600 . ?
O14 C28 1.2169 . ?
N2 C28 1.3631 . ?
N2 C29 1.4532 . ?
N2 C30 1.4498 . ?
C28 H28 0.9300 . ?
C29 H29A 0.9600 . ?
C29 H29B 0.9600 . ?
C29 H29C 0.9600 . ?
C30 H30A 0.9600 . ?
C30 H30B 0.9600 . ?
C30 H30C 0.9600 . ?
O14A C28A 1.2167 . ?
N2A C28A 1.3633 . ?
N2A C29A 1.4504 . ?
N2A C30A 1.4532 . ?
C28A H28A 0.9300 . ?
C29A H29D 0.9600 . ?
C29A H29E 0.9600 . ?
C29A H29F 0.9600 . ?
C30A H30D 0.9600 . ?
C30A H30E 0.9600 . ?
C30A H30F 0.9600 . ?
C1 H1A 0.9700 . ?
C1 H1B 0.9700 . ?
C1 C2 1.480(10) . ?
C2 H2A 0.9700 . ?
C2 H2B 0.9700 . ?
C3 H3A 0.9700 . ?
C3 H3B 0.9700 . ?
C3 C4 1.494(10) . ?
C4 H4A 0.9700 . ?
C4 H4B 0.9700 . ?
C5 H5A 0.9700 . ?
C5 H5B 0.9700 . ?
C5 C6 1.498(11) . ?
C6 H6A 0.9700 . ?
C6 H6B 0.9700 . ?
C7 H7A 0.9700 . ?
C7 H7B 0.9700 . ?
C7 C8 1.484(11) . ?
C8 H8A 0.9700 . ?
C8 H8B 0.9700 . ?
C9 H9A 0.9700 . ?
C9 H9B 0.9700 . ?
C9 C10 1.493(11) . ?
C10 H10A 0.9700 . ?
C10 H10B 0.9700 . ?
C11 H11A 0.9700 . ?
C11 H11B 0.9700 . ?
C11 C12 1.494(11) . ?
C12 H12A 0.9700 . ?
C12 H12B 0.9700 . ?
C13 H13A 0.9700 . ?
C13 H13B 0.9700 . ?
C13 C14 1.502(8) . ?
C14 H14A 0.9700 . ?
C14 H14B 0.9700 . ?
C15 H15A 0.9700 . ?
C15 H15B 0.9700 . ?
C15 C16 1.489(8) . ?
C16 H16A 0.9700 . ?
C16 H16B 0.9700 . ?
C17 H17A 0.9700 . ?
C17 H17B 0.9700 . ?
C17 C18 1.496(8) . ?
C18 H18A 0.9700 . ?
C18 H18B 0.9700 . ?
C19 H19A 0.9700 . ?
C19 H19B 0.9700 . ?
C19 C20 1.495(8) . ?
C20 H20A 0.9700 . ?
C20 H20B 0.9700 . ?
C21 H21A 0.9700 . ?
C21 H21B 0.9700 . ?
C21 C22 1.516(8) . ?
C22 H22A 0.9700 . ?
C22 H22B 0.9700 . ?
C23 H23A 0.9700 . ?
C23 H23B 0.9700 . ?
C23 C24 1.503(8) . ?
C24 H24A 0.9700 . ?
C24 H24B 0.9700 . ?
Sb2 Br7 2.6602(12) . ?
Sb2 Br8 2.6068(13) . ?
Sb2 Br9 2.6171(11) . ?
Sb2 Br10 2.9360(11) . ?
Sb2 O15 2.415(11) . ?
O15 C31 1.2162 . ?
N3 C31 1.3623 . ?
N3 C32 1.4511 . ?
N3 C33 1.4520 . ?
C31 H31 0.9300 . ?
C32 H32A 0.9600 . ?
C32 H32B 0.9600 . ?
C32 H32C 0.9600 . ?
C33 H33A 0.9600 . ?
C33 H33B 0.9600 . ?
C33 H33C 0.9600 . ?

loop_
_geom_torsion_atom_site_label_1
_geom_torsion_atom_site_label_2
_geom_torsion_atom_site_label_3
_geom_torsion_atom_site_label_4
_geom_torsion
_geom_torsion_site_symmetry_1
_geom_torsion_site_symmetry_2
_geom_torsion_site_symmetry_3
_geom_torsion_site_symmetry_4
_geom_torsion_publ_flag
Ba1 O1 C1 C2 -30.6(8) . . . . ?
Ba1 O1 C12 C11 40.3(8) . . . . ?
Ba1 O2 C10 C9 -62.5(6) . . . . ?
Ba1 O2 C11 C12 55.6(7) . . . . ?
Ba1 O3 C8 C7 36.7(8) . . . . ?
Ba1 O3 C9 C10 -30.1(9) . . . . ?
Ba1 O4 C6 C5 -61.2(6) . . . . ?
Ba1 O4 C7 C8 56.8(7) . . . . ?
Ba1 O5 C4 C3 39.9(7) . . . . ?
Ba1 O5 C5 C6 -34.1(8) . . . . ?
Ba1 O6 C2 C1 -63.4(6) . . . . ?
Ba1 O6 C3 C4 55.1(6) . . . . ?
Ba1 O13 C25 N1 -174.6(9) . . . . ?
Ba1 O13A C25A N1A -125.7(16) . . . . ?
Ba2 O7 C13 C14 30.9(6) . . . . ?
Ba2 O7 C24 C23 -41.9(6) . . . . ?
Ba2 O8 C22 C21 63.7(5) . . . . ?
Ba2 O8 C23 C24 -54.0(6) . . . . ?
Ba2 O9 C20 C19 -38.7(6) . . . . ?
Ba2 O9 C21 C22 29.0(6) . . . . ?
Ba2 O10 C18 C17 63.2(5) . . . . ?
Ba2 O10 C19 C20 -55.0(5) . . . . ?
Ba2 O11 C16 C15 -42.1(5) . . . . ?
Ba2 O11 C17 C18 30.9(6) . . . . ?
Ba2 O12 C14 C13 62.2(5) . . . . ?
Ba2 O12 C15 C16 -52.4(5) . . . . ?
Ba2 O14 C28 N2 149.4(5) . . . . ?
Ba2 O14A C28A N2A -149.7(10) . . . . ?
O1 C1 C2 O6 61.6(8) . . . . ?
O2 C11 C12 O1 -63.8(8) . . . . ?
O3 C9 C10 O2 61.2(9) . . . . ?
O4 C7 C8 O3 -61.4(8) . . . . ?
O5 C5 C6 O4 63.4(8) . . . . ?
O6 C3 C4 O5 -61.9(7) . . . . ?
O7 C13 C14 O12 -60.4(6) . . . . ?
O8 C23 C24 O7 62.4(6) . . . . ?
O9 C21 C22 O8 -60.7(6) . . . . ?
O10 C19 C20 O9 59.9(6) . . . . ?
O11 C17 C18 O10 -62.3(6) . . . . ?
O12 C15 C16 O11 60.8(6) . . . . ?
C26 N1 C25 O13 180.0 . . . . ?
C27 N1 C25 O13 0.0 . . . . ?
C26A N1A C25A O13A 0.0 . . . . ?
C27A N1A C25A O13A 180.0 . . . . ?
C29 N2 C28 O14 -0.1 . . . . ?
C30 N2 C28 O14 180.0 . . . . ?
C29A N2A C28A O14A 180.0 . . . . ?
C30A N2A C28A O14A 0.1 . . . . ?
C1 O1 C12 C11 -175.6(6) . . . . ?
C2 O6 C3 C4 -173.4(6) . . . . ?
C3 O6 C2 C1 163.3(6) . . . . ?
C4 O5 C5 C6 -174.5(6) . . . . ?
C5 O5 C4 C3 -178.6(6) . . . . ?
C6 O4 C7 C8 -175.3(6) . . . . ?
C7 O4 C6 C5 169.6(6) . . . . ?
C8 O3 C9 C10 -175.1(7) . . . . ?
C9 O3 C8 C7 -178.4(7) . . . . ?
C10 O2 C11 C12 -176.8(6) . . . . ?
C11 O2 C10 C9 169.2(6) . . . . ?
C12 O1 C1 C2 -174.4(6) . . . . ?
C13 O7 C24 C23 175.5(5) . . . . ?
C14 O12 C15 C16 175.0(5) . . . . ?
C15 O12 C14 C13 -163.8(5) . . . . ?
C16 O11 C17 C18 175.1(5) . . . . ?
C17 O11 C16 C15 173.5(5) . . . . ?
C18 O10 C19 C20 176.2(5) . . . . ?
C19 O10 C18 C17 -165.3(5) . . . . ?
C20 O9 C21 C22 176.7(5) . . . . ?
C21 O9 C20 C19 173.7(5) . . . . ?
C22 O8 C23 C24 177.0(5) . . . . ?
C23 O8 C22 C21 -165.1(5) . . . . ?
C24 O7 C13 C14 172.9(5) . . . . ?
Sb2 O15 C31 N3 -143.7(7) . . . . ?
C32 N3 C31 O15 180.0 . . . . ?
C33 N3 C31 O15 0.0 . . . . ?

loop_
_exptl_oxdiff_crystal_face_indexfrac_h
_exptl_oxdiff_crystal_face_indexfrac_k
_exptl_oxdiff_crystal_face_indexfrac_l
_exptl_oxdiff_crystal_face_x
_exptl_oxdiff_crystal_face_y
_exptl_oxdiff_crystal_face_z
2.0000 -0.0000 0.9999 0.0010 -0.1310 -0.0920
0.0000 -1.0000 0.0000 -0.0022 -0.0308 0.0417
-2.0000 0.0000 -0.9999 -0.0010 0.1310 0.0920
-0.0000 1.0000 -0.0000 0.0022 0.0308 -0.0417
0.0000 -0.0000 1.0000 0.0292 -0.0064 0.0027
-0.0000 0.0000 -1.0000 -0.0292 0.0064 -0.0027
